data_7219447
loop_
_publ_author_name
'Wang, Dongmei'
'Zhang, Lirong'
'Li, Guanghua'
'Huo, Qisheng'
'Liu, Yunling'

_publ_section_title
;
 Luminescent MOF Material based on Cadmium(II) and Mixed Ligands:
 Application for Sensing Volatile Organic Solvent Molecules
;
_journal_name_full 'RSC Adv.'
_journal_paper_doi 10.1039/C4RA16599C
_journal_year 2015
_chemical_formula_moiety 'C34 H34 Cd2 N12 O6'
_chemical_formula_sum 'C34 H34 Cd2 N12 O6'
_chemical_formula_weight 931.53
_chemical_melting_point ?
_chemical_name_systematic
; 
 ? 
;
_space_group_IT_number 52
_symmetry_cell_setting orthorhombic
_symmetry_space_group_name_Hall '-P 2a 2bc'
_symmetry_space_group_name_H-M 'P n n a'
_atom_sites_solution_hydrogens geom
_atom_sites_solution_primary direct
_atom_sites_solution_secondary difmap
_audit_creation_method SHELXL-97
_audit_update_record
;
2014-10-30 deposited with the CCDC.
2015-02-02 downloaded from the CCDC.
;
_cell_angle_alpha 90.00
_cell_angle_beta 90.00
_cell_angle_gamma 90.00
_cell_formula_units_Z 4
_cell_length_a 23.984(5)
_cell_length_b 13.122(3)
_cell_length_c 11.917(2)
_cell_measurement_reflns_used 4263
_cell_measurement_temperature 293(2)
_cell_measurement_theta_max 27.43
_cell_measurement_theta_min 3.07
_cell_volume 3750.5(13)
_computing_cell_refinement Process-auto
_computing_data_collection Process-auto
_computing_data_reduction Process-auto
_computing_structure_refinement 'SHELXL-97 (Sheldrick, 1997)'
_computing_structure_solution 'SHELXS-97 (Sheldrick, 1990)'
_diffrn_ambient_temperature 293(2)
_diffrn_detector_area_resol_mean 10.0
_diffrn_measured_fraction_theta_full 0.994
_diffrn_measured_fraction_theta_max 0.994
_diffrn_measurement_device_type 'Rigaku RAXIS-RAPID'
_diffrn_measurement_method omega-scan
_diffrn_radiation_monochromator graphite
_diffrn_radiation_source 'fine-focus sealed tube'
_diffrn_radiation_type MoK\a
_diffrn_radiation_wavelength 0.71073
_diffrn_reflns_av_R_equivalents 0.0840
_diffrn_reflns_av_unetI/netI 0.0438
_diffrn_reflns_limit_h_max 30
_diffrn_reflns_limit_h_min -31
_diffrn_reflns_limit_k_max 17
_diffrn_reflns_limit_k_min -17
_diffrn_reflns_limit_l_max 15
_diffrn_reflns_limit_l_min -15
_diffrn_reflns_number 34525
_diffrn_reflns_theta_full 27.43
_diffrn_reflns_theta_max 27.43
_diffrn_reflns_theta_min 3.07
_diffrn_standards_decay_% 0
_diffrn_standards_interval_count 0
_diffrn_standards_interval_time 0
_diffrn_standards_number 0
_exptl_absorpt_coefficient_mu 1.195
_exptl_absorpt_correction_T_max 0.7812
_exptl_absorpt_correction_T_min 0.7341
_exptl_absorpt_correction_type empirical
_exptl_absorpt_process_details Process-auto
_exptl_crystal_colour 'light yellow'
_exptl_crystal_density_diffrn 1.650
_exptl_crystal_density_meas ?
_exptl_crystal_density_method 'not measured'
_exptl_crystal_description block
_exptl_crystal_F_000 1864
_exptl_crystal_size_max 0.27
_exptl_crystal_size_mid 0.24
_exptl_crystal_size_min 0.21
_refine_diff_density_max 0.631
_refine_diff_density_min -0.443
_refine_diff_density_rms 0.090
_refine_ls_extinction_method none
_refine_ls_goodness_of_fit_ref 1.041
_refine_ls_hydrogen_treatment constr
_refine_ls_matrix_type full
_refine_ls_number_parameters 247
_refine_ls_number_reflns 4263
_refine_ls_number_restraints 24
_refine_ls_restrained_S_all 1.041
_refine_ls_R_factor_all 0.0640
_refine_ls_R_factor_gt 0.0401
_refine_ls_shift/su_max 0.001
_refine_ls_shift/su_mean 0.000
_refine_ls_structure_factor_coef Fsqd
_refine_ls_weighting_details 'calc w=1/[\s^2^(Fo^2^)+(0.0362P)^2^+4.3220P] where P=(Fo^2^+2Fc^2^)/3'
_refine_ls_weighting_scheme calc
_refine_ls_wR_factor_gt 0.0844
_refine_ls_wR_factor_ref 0.0919
_reflns_number_gt 3121
_reflns_number_total 4263
_reflns_threshold_expression >2sigma(I)
_cod_data_source_file c4ra16599c2.cif
_cod_data_source_block sad
_cod_depositor_comments
;
The following automatic conversions were performed:

'_chemical_melting_point' value 'not measured' was changed to '?' -
the value is undefined or not given.

'_symmetry_cell_setting' value 'Orthorhombic' changed to
'orthorhombic' according to
/usr/data/users/saulius/crontab/automatic-downloads/rss-feeds/RSC/lib/dictionaries/cif_core.dic
dictionary named 'cif_core.dic' version 2.4.2 from 2011-04-26.

'_exptl_crystal_density_meas' value 'none' was changed to '?' - the
value is perceived as not measured.

Automatic conversion script
Id: cif_fix_values 3008 2015-01-20 13:52:24Z robertas 
;
_cod_original_cell_volume 3750.3(13)
_cod_original_sg_symbol_H-M Pnna
_cod_database_code 7219447

loop_
_symmetry_equiv_pos_as_xyz
'x, y, z'
'-x+1/2, -y, z'
'-x+1/2, y+1/2, -z+1/2'
'x, -y+1/2, -z+1/2'
'-x, -y, -z'
'x-1/2, y, -z'
'x-1/2, -y-1/2, z-1/2'
'-x, y-1/2, z-1/2'

loop_
_atom_site_label
_atom_site_type_symbol
_atom_site_fract_x
_atom_site_fract_y
_atom_site_fract_z
_atom_site_U_iso_or_equiv
_atom_site_adp_type
_atom_site_occupancy
_atom_site_symmetry_multiplicity
_atom_site_calc_flag
_atom_site_refinement_flags
Cd1 Cd 0.2500 0.0000 0.05118(3) 0.03112(11) Uani 1 2 d S
Cd2 Cd 0.457538(15) 0.2500 0.2500 0.03145(11) Uani 1 2 d S
O1 O 0.48075(14) 0.6817(2) -0.1167(3) 0.0533(8) Uani 1 1 d .
O2 O 0.50303(13) 0.5848(2) -0.2605(3) 0.0548(8) Uani 1 1 d .
O3 O 0.18601(14) 0.1335(2) 0.0617(3) 0.0598(9) Uani 1 1 d .
N1 N 0.32669(16) 0.2001(3) -0.0117(3) 0.0451(9) Uani 1 1 d .
N2 N 0.31981(15) 0.1226(3) 0.0611(3) 0.0424(8) Uani 1 1 d .
N3 N 0.35518(15) 0.1286(3) 0.1440(3) 0.0454(9) Uani 1 1 d .
N4 N 0.38740(14) 0.2108(2) 0.1260(3) 0.0392(8) Uani 1 1 d .
N5 N 0.2500 0.0000 0.2516(4) 0.0384(11) Uani 1 2 d S
N6 N 0.2500 0.0000 0.8487(4) 0.0419(11) Uani 1 2 d S
N7 N 0.0939(2) 0.1291(3) 0.0861(4) 0.0755(14) Uani 1 1 d .
C1 C 0.36892(16) 0.2537(3) 0.0323(3) 0.0358(8) Uani 1 1 d .
C2 C 0.39293(17) 0.3454(3) -0.0199(3) 0.0365(9) Uani 1 1 d .
C3 C 0.39911(18) 0.4353(3) 0.0393(3) 0.0425(10) Uani 1 1 d .
H3 H 0.3862 0.4399 0.1127 0.100 Uiso 1 1 calc .
C4 C 0.42472(19) 0.5191(3) -0.0111(4) 0.0431(10) Uani 1 1 d .
H4 H 0.4281 0.5799 0.0286 0.100 Uiso 1 1 calc .
C5 C 0.44506(17) 0.5128(3) -0.1190(3) 0.0385(9) Uani 1 1 d .
C6 C 0.4374(3) 0.4239(4) -0.1786(4) 0.0626(15) Uani 1 1 d .
H6 H 0.4493 0.4199 -0.2528 0.100 Uiso 1 1 calc .
C7 C 0.4121(2) 0.3402(3) -0.1286(4) 0.0615(14) Uani 1 1 d .
H7 H 0.4081 0.2800 -0.1690 0.100 Uiso 1 1 calc .
C8 C 0.47821(17) 0.5989(3) -0.1694(4) 0.0409(10) Uani 1 1 d .
C9 C 0.24483(19) 0.0864(3) 0.3103(3) 0.0426(10) Uani 1 1 d .
H9 H 0.2419 0.1474 0.2709 0.100 Uiso 1 1 calc .
C10 C 0.24362(19) 0.0900(3) 0.4263(3) 0.0434(10) Uani 1 1 d .
H10 H 0.2386 0.1518 0.4631 0.100 Uiso 1 1 calc .
C11 C 0.2500 0.0000 0.4874(4) 0.0370(12) Uani 1 2 d S
C12 C 0.2500 0.0000 0.6122(4) 0.0369(12) Uani 1 2 d S
C13 C 0.2657(2) 0.0852(3) 0.6738(3) 0.0480(12) Uani 1 1 d .
H13 H 0.2766 0.1444 0.6370 0.100 Uiso 1 1 calc .
C14 C 0.2652(2) 0.0822(3) 0.7894(3) 0.0476(12) Uani 1 1 d .
H14 H 0.2759 0.1404 0.8283 0.100 Uiso 1 1 calc .
C15 C 0.1365(3) 0.1375(4) 0.0237(5) 0.0684(15) Uani 1 1 d U
C16 C 0.1021(3) 0.1103(5) 0.2068(5) 0.0764(16) Uani 1 1 d U
H16A H 0.0665 0.1065 0.2434 0.100 Uiso 1 1 calc .
H16B H 0.1235 0.1649 0.2388 0.100 Uiso 1 1 calc .
H16C H 0.1217 0.0472 0.2170 0.100 Uiso 1 1 calc .
C17 C 0.0351(3) 0.1283(5) 0.0467(6) 0.089(2) Uani 1 1 d U
H17A H 0.0106 0.1222 0.1100 0.100 Uiso 1 1 calc .
H17B H 0.0295 0.0715 -0.0028 0.100 Uiso 1 1 calc .
H17C H 0.0272 0.1905 0.0075 0.100 Uiso 1 1 calc .
C18 C 0.1273(3) 0.1552(5) -0.1014(6) 0.095(2) Uani 1 1 d U
H18A H 0.0881 0.1552 -0.1172 0.100 Uiso 1 1 calc .
H18B H 0.1451 0.1017 -0.1433 0.100 Uiso 1 1 calc .
H18C H 0.1431 0.2197 -0.1225 0.100 Uiso 1 1 calc .

loop_
_atom_site_aniso_label
_atom_site_aniso_U_11
_atom_site_aniso_U_22
_atom_site_aniso_U_33
_atom_site_aniso_U_23
_atom_site_aniso_U_13
_atom_site_aniso_U_12
Cd1 0.0376(2) 0.0328(2) 0.02298(18) 0.000 0.000 -0.01079(17)
Cd2 0.0295(2) 0.02974(19) 0.0352(2) 0.00688(17) 0.000 0.000
O1 0.060(2) 0.0378(16) 0.062(2) 0.0057(15) 0.0088(17) -0.0106(15)
O2 0.064(2) 0.0471(17) 0.0534(19) 0.0080(15) 0.0152(17) -0.0134(15)
O3 0.050(2) 0.0537(19) 0.076(2) -0.0035(17) -0.0093(18) 0.0072(15)
N1 0.053(2) 0.0430(19) 0.0393(19) 0.0093(16) -0.0125(17) -0.0171(17)
N2 0.044(2) 0.0407(19) 0.042(2) 0.0076(16) -0.0057(17) -0.0153(16)
N3 0.047(2) 0.0419(19) 0.048(2) 0.0104(17) -0.0097(18) -0.0135(16)
N4 0.0383(19) 0.0382(17) 0.041(2) 0.0099(15) -0.0083(16) -0.0149(15)
N5 0.050(3) 0.039(3) 0.026(2) 0.000 0.000 -0.009(2)
N6 0.049(3) 0.052(3) 0.024(2) 0.000 0.000 -0.008(3)
N7 0.070(3) 0.067(3) 0.090(4) 0.015(3) -0.005(3) 0.004(2)
C1 0.040(2) 0.0340(19) 0.033(2) 0.0003(17) -0.0021(17) -0.0064(18)
C2 0.040(2) 0.037(2) 0.032(2) 0.0030(17) -0.0030(18) -0.0105(17)
C3 0.052(3) 0.040(2) 0.035(2) -0.0010(18) 0.0022(19) -0.0075(19)
C4 0.050(3) 0.033(2) 0.046(2) 0.0002(18) 0.004(2) -0.0039(18)
C5 0.038(2) 0.037(2) 0.041(2) 0.0078(18) -0.0027(18) -0.0076(17)
C6 0.099(4) 0.054(3) 0.035(2) -0.007(2) 0.016(3) -0.028(3)
C7 0.098(4) 0.047(3) 0.040(3) -0.004(2) 0.010(3) -0.028(3)
C8 0.036(2) 0.042(2) 0.045(2) 0.016(2) -0.0030(19) -0.0069(18)
C9 0.058(3) 0.042(2) 0.0277(19) 0.0022(17) -0.001(2) -0.009(2)
C10 0.054(3) 0.042(2) 0.034(2) -0.0027(17) -0.003(2) -0.008(2)
C11 0.041(3) 0.044(3) 0.026(3) 0.000 0.000 -0.006(3)
C12 0.036(3) 0.049(3) 0.026(3) 0.000 0.000 -0.008(3)
C13 0.071(3) 0.046(2) 0.028(2) -0.0001(18) -0.001(2) -0.016(2)
C14 0.065(3) 0.050(3) 0.028(2) 0.0000(19) -0.002(2) -0.014(2)
C15 0.0689(17) 0.0674(17) 0.0689(17) 0.0003(10) 0.0005(10) 0.0015(10)
C16 0.0774(18) 0.0763(18) 0.0755(18) 0.0009(10) 0.0002(10) 0.0006(10)
C17 0.088(2) 0.090(2) 0.089(2) 0.0024(10) -0.0002(10) -0.0001(10)
C18 0.095(2) 0.097(2) 0.094(2) 0.0013(10) -0.0004(10) 0.0011(10)

loop_
_atom_type_symbol
_atom_type_description
_atom_type_scat_dispersion_real
_atom_type_scat_dispersion_imag
_atom_type_scat_source
C C 0.0033 0.0016 'International Tables Vol C Tables 4.2.6.8 and 6.1.1.4'
H H 0.0000 0.0000 'International Tables Vol C Tables 4.2.6.8 and 6.1.1.4'
N N 0.0061 0.0033 'International Tables Vol C Tables 4.2.6.8 and 6.1.1.4'
O O 0.0106 0.0060 'International Tables Vol C Tables 4.2.6.8 and 6.1.1.4'
Cd Cd -0.8075 1.2024 'International Tables Vol C Tables 4.2.6.8 and 6.1.1.4'

loop_
_geom_angle_atom_site_label_1
_geom_angle_atom_site_label_2
_geom_angle_atom_site_label_3
_geom_angle
_geom_angle_site_symmetry_1
_geom_angle_site_symmetry_3
N2 Cd1 N2 174.19(17) . 2
N2 Cd1 O3 92.46(12) . 2
N2 Cd1 O3 87.22(12) 2 2
N2 Cd1 O3 87.22(12) . .
N2 Cd1 O3 92.46(12) 2 .
O3 Cd1 O3 173.81(17) 2 .
N2 Cd1 N5 87.09(8) . .
N2 Cd1 N5 87.09(8) 2 .
O3 Cd1 N5 86.91(8) 2 .
O3 Cd1 N5 86.91(8) . .
N2 Cd1 N6 92.91(8) . 1_554
N2 Cd1 N6 92.91(8) 2 1_554
O3 Cd1 N6 93.09(8) 2 1_554
O3 Cd1 N6 93.09(8) . 1_554
N5 Cd1 N6 180.0 . 1_554
N4 Cd2 N4 85.87(18) . 4
N4 Cd2 O1 96.40(12) . 5_665
N4 Cd2 O1 144.19(11) 4 5_665
N4 Cd2 O1 144.19(11) . 8_656
N4 Cd2 O1 96.40(12) 4 8_656
O1 Cd2 O1 101.91(17) 5_665 8_656
N4 Cd2 O2 122.09(11) . 5_665
N4 Cd2 O2 93.07(11) 4 5_665
O1 Cd2 O2 55.59(11) 5_665 5_665
O1 Cd2 O2 93.56(11) 8_656 5_665
N4 Cd2 O2 93.07(11) . 8_656
N4 Cd2 O2 122.09(11) 4 8_656
O1 Cd2 O2 93.56(11) 5_665 8_656
O1 Cd2 O2 55.59(10) 8_656 8_656
O2 Cd2 O2 132.93(16) 5_665 8_656
N4 Cd2 C8 110.78(12) . 5_665
N4 Cd2 C8 118.98(13) 4 5_665
O1 Cd2 C8 27.84(11) 5_665 5_665
O1 Cd2 C8 99.33(12) 8_656 5_665
O2 Cd2 C8 27.76(11) 5_665 5_665
O2 Cd2 C8 115.29(12) 8_656 5_665
N4 Cd2 C8 118.98(13) . 8_656
N4 Cd2 C8 110.78(12) 4 8_656
O1 Cd2 C8 99.33(12) 5_665 8_656
O1 Cd2 C8 27.84(11) 8_656 8_656
O2 Cd2 C8 115.29(12) 5_665 8_656
O2 Cd2 C8 27.76(11) 8_656 8_656
C8 Cd2 C8 110.06(18) 5_665 8_656
C8 O1 Cd2 91.3(2) . 5_665
C8 O2 Cd2 90.5(2) . 5_665
C15 O3 Cd1 128.7(3) . .
C1 N1 N2 103.7(3) . .
N3 N2 N1 111.2(3) . .
N3 N2 Cd1 123.3(2) . .
N1 N2 Cd1 125.3(3) . .
N2 N3 N4 107.5(3) . .
C1 N4 N3 106.4(3) . .
C1 N4 Cd2 133.7(3) . .
N3 N4 Cd2 119.8(2) . .
C9 N5 C9 117.0(5) . 2
C9 N5 Cd1 121.5(2) . .
C9 N5 Cd1 121.5(2) 2 .
C14 N6 C14 116.3(5) 2 .
C14 N6 Cd1 121.9(2) 2 1_556
C14 N6 Cd1 121.9(2) . 1_556
C15 N7 C16 118.7(5) . .
C15 N7 C17 125.4(6) . .
C16 N7 C17 115.7(5) . .
N4 C1 N1 111.1(3) . .
N4 C1 C2 124.8(3) . .
N1 C1 C2 124.0(3) . .
C7 C2 C3 119.1(4) . .
C7 C2 C1 119.2(4) . .
C3 C2 C1 121.6(4) . .
C2 C3 C4 120.1(4) . .
C2 C3 H3 120.0 . .
C4 C3 H3 120.0 . .
C5 C4 C3 120.6(4) . .
C5 C4 H4 119.7 . .
C3 C4 H4 119.7 . .
C4 C5 C6 119.0(4) . .
C4 C5 C8 120.9(4) . .
C6 C5 C8 119.9(4) . .
C5 C6 C7 120.4(4) . .
C5 C6 H6 119.8 . .
C7 C6 H6 119.8 . .
C2 C7 C6 120.7(4) . .
C2 C7 H7 119.7 . .
C6 C7 H7 119.7 . .
O2 C8 O1 122.6(4) . .
O2 C8 C5 119.1(4) . .
O1 C8 C5 118.3(4) . .
O2 C8 Cd2 61.7(2) . 5_665
O1 C8 Cd2 60.9(2) . 5_665
C5 C8 Cd2 176.4(3) . 5_665
N5 C9 C10 123.6(4) . .
N5 C9 H9 118.2 . .
C10 C9 H9 118.2 . .
C9 C10 C11 119.3(4) . .
C9 C10 H10 120.3 . .
C11 C10 H10 120.3 . .
C10 C11 C10 117.1(5) 2 .
C10 C11 C12 121.5(2) 2 .
C10 C11 C12 121.5(2) . .
C13 C12 C13 116.2(5) . 2
C13 C12 C11 121.9(2) . .
C13 C12 C11 121.9(2) 2 .
C14 C13 C12 120.2(4) . .
C14 C13 H13 119.9 . .
C12 C13 H13 119.9 . .
N6 C14 C13 123.6(4) . .
N6 C14 H14 118.2 . .
C13 C14 H14 118.2 . .
N7 C15 O3 122.6(6) . .
N7 C15 C18 118.1(6) . .
O3 C15 C18 119.3(6) . .
N7 C16 H16A 109.5 . .
N7 C16 H16B 109.5 . .
H16A C16 H16B 109.5 . .
N7 C16 H16C 109.5 . .
H16A C16 H16C 109.5 . .
H16B C16 H16C 109.5 . .
N7 C17 H17A 109.5 . .
N7 C17 H17B 109.5 . .
H17A C17 H17B 109.5 . .
N7 C17 H17C 109.5 . .
H17A C17 H17C 109.5 . .
H17B C17 H17C 109.5 . .
C15 C18 H18A 109.5 . .
C15 C18 H18B 109.5 . .
H18A C18 H18B 109.5 . .
C15 C18 H18C 109.5 . .
H18A C18 H18C 109.5 . .
H18B C18 H18C 109.5 . .

loop_
_geom_bond_atom_site_label_1
_geom_bond_atom_site_label_2
_geom_bond_distance
_geom_bond_site_symmetry_2
Cd1 N2 2.325(3) .
Cd1 N2 2.325(3) 2
Cd1 O3 2.332(3) 2
Cd1 O3 2.332(3) .
Cd1 N5 2.388(4) .
Cd1 N6 2.412(4) 1_554
Cd2 N4 2.298(3) .
Cd2 N4 2.298(3) 4
Cd2 O1 2.349(3) 5_665
Cd2 O1 2.349(3) 8_656
Cd2 O2 2.368(3) 5_665
Cd2 O2 2.368(3) 8_656
Cd2 C8 2.689(4) 5_665
Cd2 C8 2.689(4) 8_656
O1 C8 1.256(5) .
O1 Cd2 2.349(3) 5_665
O2 C8 1.252(5) .
O2 Cd2 2.368(3) 5_665
O3 C15 1.272(6) .
N1 C1 1.339(5) .
N1 N2 1.347(4) .
N2 N3 1.305(5) .
N3 N4 1.344(4) .
N4 C1 1.326(5) .
N5 C9 1.338(5) .
N5 C9 1.338(5) 2
N6 C14 1.340(5) 2
N6 C14 1.340(5) .
N6 Cd1 2.412(4) 1_556
N7 C15 1.269(7) .
N7 C16 1.472(7) .
N7 C17 1.487(8) .
C1 C2 1.472(5) .
C2 C7 1.377(6) .
C2 C3 1.382(5) .
C3 C4 1.396(5) .
C3 H3 0.9300 .
C4 C5 1.377(6) .
C4 H4 0.9300 .
C5 C6 1.379(6) .
C5 C8 1.506(5) .
C6 C7 1.389(6) .
C6 H6 0.9300 .
C7 H7 0.9300 .
C8 Cd2 2.689(4) 5_665
C9 C10 1.383(5) .
C9 H9 0.9300 .
C10 C11 1.397(5) .
C10 H10 0.9300 .
C11 C10 1.397(5) 2
C11 C12 1.487(7) .
C12 C13 1.389(5) .
C12 C13 1.389(5) 2
C13 C14 1.378(6) .
C13 H13 0.9300 .
C14 H14 0.9300 .
C15 C18 1.524(9) .
C16 H16A 0.9600 .
C16 H16B 0.9600 .
C16 H16C 0.9600 .
C17 H17A 0.9600 .
C17 H17B 0.9600 .
C17 H17C 0.9600 .
C18 H18A 0.9600 .
C18 H18B 0.9600 .
C18 H18C 0.9600 .
